data_2014510
loop_
_publ_author_name
'Smith, J. Dominic'
'Quisenberry, Keith T.'
'Hanusa, Timothy P.'
'Brennessel, William W.'

_publ_section_title
;
 Bis[1,3-bis(trimethylsilyl)allyl]cobalt(II), a stable
 electron-deficient allyl complex
;
_journal_issue 10
_journal_name_full 'Acta Crystallographica Section C'
_journal_page_first m507
_journal_page_last m508
_journal_paper_doi 10.1107/S0108270104020293
_journal_volume 60
_journal_year 2004
_chemical_formula_iupac '[Co (C9 H21 Si2)2]'
_chemical_formula_moiety 'C18 H42 Co Si4'
_chemical_formula_sum 'C18 H42 Co Si4'
_chemical_formula_weight 429.81
_chemical_melting_point 346
_chemical_name_common Bis[1,3-bis(trimethylsilyl)allyl]cobalt(II)
_chemical_name_systematic
;
bis[(1,2,3-\h)-(2E)-1,3-bis(trimethylsilyl)prop-2-enyl]cobalt(II)
;
_space_group_IT_number 14
_symmetry_cell_setting monoclinic
_symmetry_space_group_name_Hall '-P 2ybc'
_symmetry_space_group_name_H-M 'P 1 21/c 1'
_atom_sites_solution_hydrogens geom
_atom_sites_solution_primary direct
_atom_sites_solution_secondary difmap
_audit_creation_method SHELXL97
_cell_angle_alpha 90.00
_cell_angle_beta 99.371(2)
_cell_angle_gamma 90.00
_cell_formula_units_Z 4
_cell_length_a 12.3410(10)
_cell_length_b 10.3381(9)
_cell_length_c 21.024(2)
_cell_measurement_reflns_used 3337
_cell_measurement_temperature 173(2)
_cell_measurement_theta_max 25.06
_cell_measurement_theta_min 1.67
_cell_volume 2646.5(4)
_computing_cell_refinement 'SAINT (Bruker, 1999)'
_computing_data_collection 'SMART (Bruker, 2000)'
_computing_data_reduction SAINT
_computing_molecular_graphics 'SHELXTL (Bruker, 1998)'
_computing_publication_material SHELXTL
_computing_structure_refinement 'SHELXL97 (Sheldrick, 1997)'
_computing_structure_solution 'SHELXS97 (Sheldrick, 1997)'
_diffrn_ambient_temperature 173(2)
_diffrn_measured_fraction_theta_full 0.999
_diffrn_measured_fraction_theta_max 0.999
_diffrn_measurement_device_type 'Siemens SMART Platform CCD area-detector'
_diffrn_measurement_method \w
_diffrn_radiation_monochromator graphite
_diffrn_radiation_source 'normal-focus sealed tube'
_diffrn_radiation_type MoK\a
_diffrn_radiation_wavelength 0.71073
_diffrn_reflns_av_R_equivalents 0.0251
_diffrn_reflns_av_sigmaI/netI 0.0165
_diffrn_reflns_limit_h_max 14
_diffrn_reflns_limit_h_min -14
_diffrn_reflns_limit_k_max 12
_diffrn_reflns_limit_k_min -12
_diffrn_reflns_limit_l_max 25
_diffrn_reflns_limit_l_min -25
_diffrn_reflns_number 25453
_diffrn_reflns_theta_full 25.06
_diffrn_reflns_theta_max 25.06
_diffrn_reflns_theta_min 1.67
_diffrn_standards_decay_% 0
_exptl_absorpt_coefficient_mu 0.829
_exptl_absorpt_correction_T_max 0.875979
_exptl_absorpt_correction_T_min 0.767339
_exptl_absorpt_correction_type multi-scan
_exptl_absorpt_process_details '(SADABS; Blessing, 1995)'
_exptl_crystal_colour orange
_exptl_crystal_density_diffrn 1.079
_exptl_crystal_density_meas ?
_exptl_crystal_density_method 'not measured'
_exptl_crystal_description block
_exptl_crystal_F_000 932
_exptl_crystal_size_max 0.31
_exptl_crystal_size_mid 0.24
_exptl_crystal_size_min 0.16
_refine_diff_density_max 1.114
_refine_diff_density_min -0.299
_refine_ls_extinction_method none
_refine_ls_goodness_of_fit_ref 1.020
_refine_ls_hydrogen_treatment mixed
_refine_ls_matrix_type full
_refine_ls_number_parameters 244
_refine_ls_number_reflns 4688
_refine_ls_number_restraints 0
_refine_ls_restrained_S_all 1.020
_refine_ls_R_factor_all 0.0485
_refine_ls_R_factor_gt 0.0405
_refine_ls_shift/su_max 0.001
_refine_ls_shift/su_mean 0.000
_refine_ls_structure_factor_coef Fsqd
_refine_ls_weighting_details 'calc w = 1/[\s^2^(Fo^2^)+(0.0666P)^2^+1.7528P] where P=(Fo^2^+2Fc^2^)/3'
_refine_ls_weighting_scheme calc
_refine_ls_wR_factor_gt 0.1067
_refine_ls_wR_factor_ref 0.1111
_reflns_number_gt 4033
_reflns_number_total 4688
_reflns_threshold_expression I>2\s(I)
_cod_data_source_file jz1658.cif
_cod_data_source_block I
_cod_depositor_comments
;
The following automatic conversions were performed:

'_exptl_crystal_density_meas' value 'not measured' was changed to '?'
- the value is perceived as not measured.

Automatic conversion script
Id: cif_fix_values 3008 2015-01-20 13:52:24Z robertas 
;
_cod_original_sg_symbol_H-M 'P 21/c'
_cod_database_code 2014510
_cod_database_fobs_code 2014510

loop_
_symmetry_equiv_pos_as_xyz
'x, y, z'
'-x, y+1/2, -z+1/2'
'-x, -y, -z'
'x, -y-1/2, z-1/2'

loop_
_atom_site_label
_atom_site_fract_x
_atom_site_fract_y
_atom_site_fract_z
_atom_site_U_iso_or_equiv
_atom_site_adp_type
_atom_site_calc_flag
_atom_site_refinement_flags
_atom_site_occupancy
_atom_site_disorder_assembly
_atom_site_disorder_group
_atom_site_type_symbol
Co1 0.18098(3) 0.13807(3) 0.903736(16) 0.03271(13) Uani d . 1 . . Co
C1 0.1727(2) -0.0534(2) 0.87120(13) 0.0379(6) Uani d . 1 . . C
H1A 0.140(2) -0.029(3) 0.8258(14) 0.044(7) Uiso d . 1 . . H
C2 0.1049(2) -0.0271(3) 0.91821(14) 0.0390(6) Uani d . 1 . . C
H2A 0.125(2) -0.067(3) 0.9636(14) 0.044(7) Uiso d . 1 . . H
C3 0.0279(2) 0.0740(3) 0.91395(15) 0.0426(6) Uani d . 1 . . C
H3A 0.000(3) 0.100(4) 0.9569(18) 0.075(11) Uiso d . 1 . . H
C4 0.1772(2) 0.3217(3) 0.94014(13) 0.0383(6) Uani d . 1 . . C
H4A 0.107(3) 0.374(3) 0.9276(14) 0.046(8) Uiso d . 1 . . H
C5 0.2442(2) 0.3134(2) 0.89148(13) 0.0365(6) Uani d . 1 . . C
H5A 0.217(2) 0.354(3) 0.8501(14) 0.042(8) Uiso d . 1 . . H
C6 0.3308(2) 0.2242(3) 0.89329(12) 0.0356(6) Uani d . 1 . . C
H6A 0.370(2) 0.194(3) 0.9389(13) 0.037(7) Uiso d . 1 . . H
Si1 0.27858(7) -0.18274(7) 0.88643(4) 0.0413(2) Uani d . 1 . . Si
C7 0.2107(3) -0.3391(3) 0.89985(19) 0.0657(10) Uani d . 1 . . C
H7A 0.1717 -0.3307 0.9367 0.099 Uiso calc R 1 . . H
H7B 0.2664 -0.4072 0.9087 0.099 Uiso calc R 1 . . H
H7C 0.1584 -0.3617 0.8612 0.099 Uiso calc R 1 . . H
C8 0.3806(3) -0.1454(3) 0.95930(17) 0.0621(9) Uani d . 1 . . C
H8A 0.4204 -0.0662 0.9520 0.093 Uiso calc R 1 . . H
H8B 0.4327 -0.2173 0.9681 0.093 Uiso calc R 1 . . H
H8C 0.3426 -0.1332 0.9963 0.093 Uiso calc R 1 . . H
C9 0.3480(3) -0.2036(4) 0.81468(18) 0.0667(9) Uani d . 1 . . C
H9A 0.3812 -0.1214 0.8048 0.100 Uiso calc R 1 . . H
H9B 0.2940 -0.2307 0.7776 0.100 Uiso calc R 1 . . H
H9C 0.4054 -0.2697 0.8239 0.100 Uiso calc R 1 . . H
Si2 -0.06703(7) 0.13597(8) 0.84189(5) 0.0484(2) Uani d . 1 . . Si
C10 -0.1579(4) 0.2542(5) 0.8762(3) 0.113(2) Uani d . 1 . . C
H10A -0.1908 0.3140 0.8423 0.169 Uiso calc R 1 . . H
H10B -0.1142 0.3031 0.9113 0.169 Uiso calc R 1 . . H
H10C -0.2162 0.2071 0.8929 0.169 Uiso calc R 1 . . H
C11 -0.1524(3) 0.0031(3) 0.80038(16) 0.0611(9) Uani d . 1 . . C
H11A -0.1045 -0.0649 0.7881 0.092 Uiso calc R 1 . . H
H11B -0.1987 0.0371 0.7617 0.092 Uiso calc R 1 . . H
H11C -0.1991 -0.0330 0.8295 0.092 Uiso calc R 1 . . H
C12 0.0023(4) 0.2163(6) 0.7806(2) 0.123(2) Uani d . 1 . . C
H12A 0.0501 0.1540 0.7636 0.184 Uiso calc R 1 . . H
H12B 0.0463 0.2889 0.8005 0.184 Uiso calc R 1 . . H
H12C -0.0531 0.2483 0.7454 0.184 Uiso calc R 1 . . H
Si3 0.22330(7) 0.31203(8) 1.02931(4) 0.0427(2) Uani d . 1 . . Si
C13 0.1004(3) 0.3441(4) 1.06878(19) 0.0783(12) Uani d . 1 . . C
H13A 0.0662 0.4258 1.0527 0.118 Uiso calc R 1 . . H
H13B 0.1233 0.3497 1.1156 0.118 Uiso calc R 1 . . H
H13C 0.0474 0.2735 1.0587 0.118 Uiso calc R 1 . . H
C14 0.2813(3) 0.1519(3) 1.05816(16) 0.0643(9) Uani d . 1 . . C
H14A 0.3468 0.1338 1.0389 0.096 Uiso calc R 1 . . H
H14B 0.2263 0.0842 1.0456 0.096 Uiso calc R 1 . . H
H14C 0.3012 0.1534 1.1052 0.096 Uiso calc R 1 . . H
C15 0.3318(4) 0.4356(4) 1.05332(18) 0.0833(13) Uani d . 1 . . C
H15A 0.3914 0.4231 1.0283 0.125 Uiso calc R 1 . . H
H15B 0.3608 0.4266 1.0994 0.125 Uiso calc R 1 . . H
H15C 0.3004 0.5222 1.0450 0.125 Uiso calc R 1 . . H
Si4 0.41081(6) 0.21876(8) 0.82541(3) 0.03845(19) Uani d . 1 . . Si
C16 0.3240(3) 0.1646(3) 0.74922(14) 0.0545(8) Uani d . 1 . . C
H16A 0.2952 0.0779 0.7553 0.082 Uiso calc R 1 . . H
H16B 0.3683 0.1624 0.7146 0.082 Uiso calc R 1 . . H
H16C 0.2627 0.2250 0.7377 0.082 Uiso calc R 1 . . H
C17 0.5329(3) 0.1115(4) 0.84618(16) 0.0610(9) Uani d . 1 . . C
H17A 0.5087 0.0242 0.8553 0.092 Uiso calc R 1 . . H
H17B 0.5807 0.1457 0.8843 0.092 Uiso calc R 1 . . H
H17C 0.5735 0.1084 0.8098 0.092 Uiso calc R 1 . . H
C18 0.4588(3) 0.3877(4) 0.81262(19) 0.0716(10) Uani d . 1 . . C
H18A 0.4974 0.3891 0.7754 0.107 Uiso calc R 1 . . H
H18B 0.5088 0.4163 0.8511 0.107 Uiso calc R 1 . . H
H18C 0.3954 0.4459 0.8046 0.107 Uiso calc R 1 . . H

loop_
_atom_site_aniso_label
_atom_site_aniso_U_11
_atom_site_aniso_U_22
_atom_site_aniso_U_33
_atom_site_aniso_U_12
_atom_site_aniso_U_13
_atom_site_aniso_U_23
Co1 0.0347(2) 0.0287(2) 0.0343(2) -0.00274(14) 0.00463(14) 0.00155(14)
C1 0.0484(15) 0.0282(13) 0.0359(14) -0.0047(11) 0.0038(11) 0.0007(11)
C2 0.0413(15) 0.0308(13) 0.0452(15) -0.0076(11) 0.0076(12) 0.0045(11)
C3 0.0360(14) 0.0375(15) 0.0557(17) -0.0055(12) 0.0111(12) 0.0046(13)
C4 0.0440(15) 0.0281(13) 0.0419(15) -0.0004(11) 0.0040(12) -0.0027(11)
C5 0.0433(15) 0.0269(12) 0.0378(14) -0.0068(11) 0.0023(11) 0.0019(11)
C6 0.0389(14) 0.0348(13) 0.0323(13) -0.0068(11) 0.0035(11) 0.0033(11)
Si1 0.0493(4) 0.0296(4) 0.0453(4) 0.0032(3) 0.0090(3) -0.0009(3)
C7 0.080(2) 0.0326(16) 0.086(3) 0.0016(15) 0.016(2) 0.0099(16)
C8 0.063(2) 0.059(2) 0.060(2) 0.0165(16) -0.0041(16) -0.0009(16)
C9 0.082(2) 0.056(2) 0.068(2) 0.0090(18) 0.0301(19) -0.0064(17)
Si2 0.0358(4) 0.0387(4) 0.0669(5) -0.0015(3) -0.0027(4) 0.0040(4)
C10 0.082(3) 0.094(3) 0.143(4) 0.041(3) -0.040(3) -0.057(3)
C11 0.069(2) 0.060(2) 0.0545(19) -0.0134(17) 0.0088(16) -0.0090(16)
C12 0.076(3) 0.169(5) 0.108(4) -0.053(3) -0.036(3) 0.102(4)
Si3 0.0505(5) 0.0413(4) 0.0370(4) -0.0012(3) 0.0091(3) -0.0035(3)
C13 0.077(3) 0.100(3) 0.064(2) 0.015(2) 0.029(2) -0.016(2)
C14 0.090(3) 0.063(2) 0.0408(17) 0.0180(19) 0.0140(17) 0.0088(15)
C15 0.101(3) 0.084(3) 0.057(2) -0.040(2) -0.012(2) 0.002(2)
Si4 0.0404(4) 0.0448(4) 0.0308(4) -0.0047(3) 0.0075(3) 0.0020(3)
C16 0.065(2) 0.064(2) 0.0331(15) 0.0051(16) 0.0036(14) -0.0027(14)
C17 0.0425(17) 0.090(3) 0.0511(18) 0.0113(17) 0.0090(14) 0.0044(17)
C18 0.088(3) 0.062(2) 0.073(2) -0.0255(19) 0.034(2) 0.0045(18)

loop_
_atom_type_symbol
_atom_type_description
_atom_type_scat_dispersion_real
_atom_type_scat_dispersion_imag
_atom_type_scat_source
C C 0.0033 0.0016 'International Tables Vol C Tables 4.2.6.8 and 6.1.1.4'
H H 0.0000 0.0000 'International Tables Vol C Tables 4.2.6.8 and 6.1.1.4'
Si Si 0.0817 0.0704 'International Tables Vol C Tables 4.2.6.8 and 6.1.1.4'
Co Co 0.3494 0.9721 'International Tables Vol C Tables 4.2.6.8 and 6.1.1.4'

loop_
_geom_angle_atom_site_label_1
_geom_angle_atom_site_label_2
_geom_angle_atom_site_label_3
_geom_angle
_geom_angle_publ_flag
C2 Co1 C5 174.23(11) ?
C2 Co1 C3 40.70(11) ?
C5 Co1 C3 133.68(11) ?
C2 Co1 C4 134.05(11) ?
C5 Co1 C4 40.94(11) ?
C3 Co1 C4 100.51(12) ?
C2 Co1 C1 40.62(11) ?
C5 Co1 C1 144.32(11) ?
C3 Co1 C1 74.42(11) ?
C4 Co1 C1 174.62(11) ?
C2 Co1 C6 145.54(11) ?
C5 Co1 C6 40.05(11) ?
C3 Co1 C6 173.72(11) ?
C4 Co1 C6 73.74(11) ?
C1 Co1 C6 111.40(11) ?
C2 C1 Si1 119.6(2) ?
C2 C1 Co1 66.10(14) ?
Si1 C1 Co1 128.95(14) ?
C2 C1 H1A 114.7(16) ?
Si1 C1 H1A 120.6(16) ?
Co1 C1 H1A 93.4(16) ?
C3 C2 C1 124.5(3) yes
C3 C2 Co1 71.55(15) ?
C1 C2 Co1 73.28(15) ?
C3 C2 H2A 114.5(16) ?
C1 C2 H2A 119.1(16) ?
Co1 C2 H2A 115.7(16) ?
C2 C3 Si2 129.3(2) ?
C2 C3 Co1 67.74(15) ?
Si2 C3 Co1 105.75(13) ?
C2 C3 H3A 117(2) ?
Si2 C3 H3A 111(2) ?
Co1 C3 H3A 116(2) ?
C5 C4 Si3 126.9(2) ?
C5 C4 Co1 67.87(14) ?
Si3 C4 Co1 107.64(13) ?
C5 C4 H4A 114.5(17) ?
Si3 C4 H4A 113.4(17) ?
Co1 C4 H4A 117.6(17) ?
C6 C5 C4 123.3(2) yes
C6 C5 Co1 73.41(15) ?
C4 C5 Co1 71.18(15) ?
C6 C5 H5A 117.1(17) ?
C4 C5 H5A 117.5(17) ?
Co1 C5 H5A 115.0(17) ?
C5 C6 Si4 119.60(19) ?
C5 C6 Co1 66.54(14) ?
Si4 C6 Co1 130.82(14) ?
C5 C6 H6A 117.0(15) ?
Si4 C6 H6A 118.0(14) ?
Co1 C6 H6A 93.3(15) ?
C8 Si1 C1 110.81(14) ?
C8 Si1 C7 108.44(17) ?
C1 Si1 C7 109.23(15) ?
C8 Si1 C9 110.61(18) ?
C1 Si1 C9 110.26(15) ?
C7 Si1 C9 107.41(17) ?
Si1 C7 H7A 109.5 ?
Si1 C7 H7B 109.5 ?
H7A C7 H7B 109.5 ?
Si1 C7 H7C 109.5 ?
H7A C7 H7C 109.5 ?
H7B C7 H7C 109.5 ?
Si1 C8 H8A 109.5 ?
Si1 C8 H8B 109.5 ?
H8A C8 H8B 109.5 ?
Si1 C8 H8C 109.5 ?
H8A C8 H8C 109.5 ?
H8B C8 H8C 109.5 ?
Si1 C9 H9A 109.5 ?
Si1 C9 H9B 109.5 ?
H9A C9 H9B 109.5 ?
Si1 C9 H9C 109.5 ?
H9A C9 H9C 109.5 ?
H9B C9 H9C 109.5 ?
C12 Si2 C11 107.2(2) ?
C12 Si2 C3 114.64(15) ?
C11 Si2 C3 111.06(15) ?
C12 Si2 C10 110.3(3) ?
C11 Si2 C10 109.40(19) ?
C3 Si2 C10 104.22(19) ?
Si2 C10 H10A 109.5 ?
Si2 C10 H10B 109.5 ?
H10A C10 H10B 109.5 ?
Si2 C10 H10C 109.5 ?
H10A C10 H10C 109.5 ?
H10B C10 H10C 109.5 ?
Si2 C11 H11A 109.5 ?
Si2 C11 H11B 109.5 ?
H11A C11 H11B 109.5 ?
Si2 C11 H11C 109.5 ?
H11A C11 H11C 109.5 ?
H11B C11 H11C 109.5 ?
Si2 C12 H12A 109.5 ?
Si2 C12 H12B 109.5 ?
H12A C12 H12B 109.5 ?
Si2 C12 H12C 109.5 ?
H12A C12 H12C 109.5 ?
H12B C12 H12C 109.5 ?
C15 Si3 C14 107.5(2) ?
C15 Si3 C4 108.88(15) ?
C14 Si3 C4 114.27(14) ?
C15 Si3 C13 110.9(2) ?
C14 Si3 C13 107.96(19) ?
C4 Si3 C13 107.34(17) ?
Si3 C13 H13A 109.5 ?
Si3 C13 H13B 109.5 ?
H13A C13 H13B 109.5 ?
Si3 C13 H13C 109.5 ?
H13A C13 H13C 109.5 ?
H13B C13 H13C 109.5 ?
Si3 C14 H14A 109.5 ?
Si3 C14 H14B 109.5 ?
H14A C14 H14B 109.5 ?
Si3 C14 H14C 109.5 ?
H14A C14 H14C 109.5 ?
H14B C14 H14C 109.5 ?
Si3 C15 H15A 109.5 ?
Si3 C15 H15B 109.5 ?
H15A C15 H15B 109.5 ?
Si3 C15 H15C 109.5 ?
H15A C15 H15C 109.5 ?
H15B C15 H15C 109.5 ?
C16 Si4 C6 111.42(14) ?
C16 Si4 C17 110.65(16) ?
C6 Si4 C17 110.33(13) ?
C16 Si4 C18 107.91(17) ?
C6 Si4 C18 107.47(15) ?
C17 Si4 C18 108.95(19) ?
Si4 C16 H16A 109.5 ?
Si4 C16 H16B 109.5 ?
H16A C16 H16B 109.5 ?
Si4 C16 H16C 109.5 ?
H16A C16 H16C 109.5 ?
H16B C16 H16C 109.5 ?
Si4 C17 H17A 109.5 ?
Si4 C17 H17B 109.5 ?
H17A C17 H17B 109.5 ?
Si4 C17 H17C 109.5 ?
H17A C17 H17C 109.5 ?
H17B C17 H17C 109.5 ?
Si4 C18 H18A 109.5 ?
Si4 C18 H18B 109.5 ?
H18A C18 H18B 109.5 ?
Si4 C18 H18C 109.5 ?
H18A C18 H18C 109.5 ?
H18B C18 H18C 109.5 ?

loop_
_geom_bond_atom_site_label_1
_geom_bond_atom_site_label_2
_geom_bond_site_symmetry_2
_geom_bond_distance
_geom_bond_publ_flag
Co1 C1 . 2.091(3) yes
Co1 C2 . 1.996(3) yes
Co1 C3 . 2.046(3) yes
Co1 C4 . 2.050(3) yes
Co1 C5 . 2.006(3) yes
Co1 C6 . 2.096(3) yes
C1 C2 . 1.421(4) yes
C1 Si1 . 1.861(3) ?
C1 H1A . 1.01(3) ?
C2 C3 . 1.407(4) yes
C2 H2A . 1.03(3) ?
C3 Si2 . 1.871(3) ?
C3 H3A . 1.05(4) ?
C4 C5 . 1.419(4) yes
C4 Si3 . 1.871(3) ?
C4 H4A . 1.01(3) ?
C5 C6 . 1.407(4) yes
C5 H5A . 0.97(3) ?
C6 Si4 . 1.864(3) ?
C6 H6A . 1.05(3) ?
Si1 C8 . 1.858(3) ?
Si1 C7 . 1.863(3) ?
Si1 C9 . 1.865(3) ?
C7 H7A . 0.9800 ?
C7 H7B . 0.9800 ?
C7 H7C . 0.9800 ?
C8 H8A . 0.9800 ?
C8 H8B . 0.9800 ?
C8 H8C . 0.9800 ?
C9 H9A . 0.9800 ?
C9 H9B . 0.9800 ?
C9 H9C . 0.9800 ?
Si2 C12 . 1.854(4) ?
Si2 C11 . 1.860(3) ?
Si2 C10 . 1.881(4) ?
C10 H10A . 0.9800 ?
C10 H10B . 0.9800 ?
C10 H10C . 0.9800 ?
C11 H11A . 0.9800 ?
C11 H11B . 0.9800 ?
C11 H11C . 0.9800 ?
C12 H12A . 0.9800 ?
C12 H12B . 0.9800 ?
C12 H12C . 0.9800 ?
Si3 C15 . 1.860(4) ?
Si3 C14 . 1.865(3) ?
Si3 C13 . 1.873(4) ?
C13 H13A . 0.9800 ?
C13 H13B . 0.9800 ?
C13 H13C . 0.9800 ?
C14 H14A . 0.9800 ?
C14 H14B . 0.9800 ?
C14 H14C . 0.9800 ?
C15 H15A . 0.9800 ?
C15 H15B . 0.9800 ?
C15 H15C . 0.9800 ?
Si4 C16 . 1.862(3) ?
Si4 C17 . 1.864(3) ?
Si4 C18 . 1.878(3) ?
C16 H16A . 0.9800 ?
C16 H16B . 0.9800 ?
C16 H16C . 0.9800 ?
C17 H17A . 0.9800 ?
C17 H17B . 0.9800 ?
C17 H17C . 0.9800 ?
C18 H18A . 0.9800 ?
C18 H18B . 0.9800 ?
C18 H18C . 0.9800 ?

loop_
_geom_torsion_atom_site_label_1
_geom_torsion_atom_site_label_2
_geom_torsion_atom_site_label_3
_geom_torsion_atom_site_label_4
_geom_torsion
C5 Co1 C1 C2 -175.14(18)
C3 Co1 C1 C2 -27.88(17)
C6 Co1 C1 C2 154.61(16)
C2 Co1 C1 Si1 -109.7(2)
C5 Co1 C1 Si1 75.2(3)
C3 Co1 C1 Si1 -137.5(2)
C6 Co1 C1 Si1 44.9(2)
Si1 C1 C2 C3 175.3(2)
Co1 C1 C2 C3 52.6(2)
Si1 C1 C2 Co1 122.62(18)
C4 Co1 C2 C3 42.7(2)
C1 Co1 C2 C3 -136.3(2)
C6 Co1 C2 C3 178.81(18)
C3 Co1 C2 C1 136.3(2)
C4 Co1 C2 C1 178.98(16)
C6 Co1 C2 C1 -44.9(3)
C1 C2 C3 Si2 39.2(4)
Co1 C2 C3 Si2 92.5(2)
C1 C2 C3 Co1 -53.4(2)
C5 Co1 C3 C2 -178.04(17)
C4 Co1 C3 C2 -150.30(17)
C1 Co1 C3 C2 27.83(17)
C2 Co1 C3 Si2 -126.6(2)
C5 Co1 C3 Si2 55.4(2)
C4 Co1 C3 Si2 83.12(15)
C1 Co1 C3 Si2 -98.76(15)
C2 Co1 C4 C5 -175.81(16)
C3 Co1 C4 C5 -149.10(17)
C6 Co1 C4 C5 28.29(16)
C2 Co1 C4 Si3 60.7(2)
C5 Co1 C4 Si3 -123.5(2)
C3 Co1 C4 Si3 87.43(15)
C6 Co1 C4 Si3 -95.18(14)
Si3 C4 C5 C6 41.8(4)
Co1 C4 C5 C6 -54.2(2)
Si3 C4 C5 Co1 95.9(2)
C3 Co1 C5 C6 179.29(16)
C4 Co1 C5 C6 135.0(2)
C1 Co1 C5 C6 -46.8(3)
C3 Co1 C5 C4 44.3(2)
C1 Co1 C5 C4 178.20(18)
C6 Co1 C5 C4 -135.0(2)
C4 C5 C6 Si4 178.2(2)
Co1 C5 C6 Si4 124.96(18)
C4 C5 C6 Co1 53.2(2)
C2 Co1 C6 C5 -177.61(19)
C4 Co1 C6 C5 -28.86(16)
C1 Co1 C6 C5 152.83(16)
C2 Co1 C6 Si4 72.7(3)
C5 Co1 C6 Si4 -109.7(2)
C1 Co1 C6 Si4 43.1(2)
C2 C1 Si1 C8 -61.2(3)
Co1 C1 Si1 C8 20.8(2)
C2 C1 Si1 C7 58.2(3)
Co1 C1 Si1 C7 140.16(19)
C2 C1 Si1 C9 176.0(2)
Co1 C1 Si1 C9 -102.0(2)
C2 C3 Si2 C12 -67.4(4)
Co1 C3 Si2 C12 6.5(3)
C2 C3 Si2 C11 54.2(3)
Co1 C3 Si2 C11 128.13(16)
C2 C3 Si2 C10 171.9(3)
Co1 C3 Si2 C10 -114.2(2)
C5 C4 Si3 C15 54.8(3)
Co1 C4 Si3 C15 130.02(19)
C5 C4 Si3 C14 -65.3(3)
Co1 C4 Si3 C14 9.9(2)
C5 C4 Si3 C13 175.0(3)
Co1 C4 Si3 C13 -109.82(19)
C5 C6 Si4 C16 -65.5(2)
Co1 C6 Si4 C16 17.9(2)
C5 C6 Si4 C17 171.1(2)
Co1 C6 Si4 C17 -105.4(2)
C5 C6 Si4 C18 52.5(3)
Co1 C6 Si4 C18 135.9(2)
